data_7002819
loop_
_publ_author_name
'Egdal, Rune Kirk'
'Raber, Georg'
'Bond, Andrew D.'
'Hussain, Munawar'
'Espino, Maria P. B.'
'Francesconi, Kevin A.'
'McKenzie, Christine J.'

_publ_section_title
;
 Selective recognition and binding of arsenate over phosphate
;
_journal_issue 44
_journal_name_full 'Dalton Transactions'
_journal_page_first 9718
_journal_page_last 9721
_journal_paper_doi 10.1039/b918143c
_journal_year 2009
_chemical_formula_moiety 'C48 H49 N6 O7 P V2 +, 2(Cl O4 -)'
_chemical_formula_sum 'C48 H49 Cl2 N6 O15 P V2'
_chemical_formula_weight 1153.68
_space_group_IT_number 148
_symmetry_cell_setting trigonal
_symmetry_space_group_name_Hall '-R 3'
_symmetry_space_group_name_H-M 'R -3 :H'
_atom_sites_solution_hydrogens geom
_atom_sites_solution_primary direct
_atom_sites_solution_secondary difmap
_audit_creation_method SHELXL-97
_cell_angle_alpha 90.00
_cell_angle_beta 90.00
_cell_angle_gamma 120.00
_cell_formula_units_Z 18
_cell_length_a 34.3754(12)
_cell_length_b 34.3754(12)
_cell_length_c 24.9569(7)
_cell_measurement_reflns_used 9617
_cell_measurement_temperature 180(2)
_cell_measurement_theta_max 27.00
_cell_measurement_theta_min 2.37
_cell_volume 25539.8(15)
_computing_cell_refinement 'SAINT v.7.06a (Bruker, 2003)'
_computing_data_collection 'APEX2 v.1.0-22 (Bruker Nonius, 2004)'
_computing_data_reduction 'SAINT v.7.06a'
_computing_molecular_graphics 'SHELXTL v.6.10'
_computing_publication_material 'SHELXTL v.6.10'
_computing_structure_refinement 'SHELXTL v.6.10'
_computing_structure_solution 'SHELXTL v.6.10 (Sheldrick, 2000)'
_diffrn_ambient_temperature 180(2)
_diffrn_measured_fraction_theta_full 0.987
_diffrn_measured_fraction_theta_max 0.987
_diffrn_measurement_device_type 'Bruker-Nonius X8APEX-II CCD'
_diffrn_measurement_method 'thin-slice \w and \f scans'
_diffrn_radiation_monochromator graphite
_diffrn_radiation_source 'fine-focus sealed tube'
_diffrn_radiation_type MoK\a
_diffrn_radiation_wavelength 0.71073
_diffrn_reflns_av_R_equivalents 0.0386
_diffrn_reflns_av_sigmaI/netI 0.0486
_diffrn_reflns_limit_h_max 44
_diffrn_reflns_limit_h_min -44
_diffrn_reflns_limit_k_max 45
_diffrn_reflns_limit_k_min -20
_diffrn_reflns_limit_l_max 23
_diffrn_reflns_limit_l_min -32
_diffrn_reflns_number 40700
_diffrn_reflns_theta_full 28.00
_diffrn_reflns_theta_max 28.00
_diffrn_reflns_theta_min 3.52
_diffrn_standards_number 0
_exptl_absorpt_coefficient_mu 0.518
_exptl_absorpt_correction_T_max 0.940
_exptl_absorpt_correction_T_min 0.687
_exptl_absorpt_correction_type multi-scan
_exptl_absorpt_process_details 'SADABS v.2.10 (Sheldrick, 2003)'
_exptl_crystal_colour blue
_exptl_crystal_density_diffrn 1.350
_exptl_crystal_density_method 'not measured'
_exptl_crystal_description block
_exptl_crystal_F_000 10692
_exptl_crystal_size_max 0.20
_exptl_crystal_size_mid 0.20
_exptl_crystal_size_min 0.12
_platon_squeeze_details
;
The SQUEEZE procedure accounts for poorly resolved solvent molecules
lying in channels along the c axis. It is possible to model several
MeOH molecules using conventional refinement, but the best wR2 is
ca 25% and the su's on the bond distances and angles of the main
complexes are ca 2 times as large.

The total of ca 1500 electrons per unit cell amounts to
ca 84 MeOH molecule per cell, which corresponds to ca 4.5 per V complex.
;
_refine_diff_density_max 0.461
_refine_diff_density_min -0.515
_refine_diff_density_rms 0.074
_refine_ls_extinction_method none
_refine_ls_goodness_of_fit_ref 1.042
_refine_ls_hydrogen_treatment constr
_refine_ls_matrix_type full
_refine_ls_number_parameters 695
_refine_ls_number_reflns 13547
_refine_ls_number_restraints 30
_refine_ls_restrained_S_all 1.051
_refine_ls_R_factor_all 0.0664
_refine_ls_R_factor_gt 0.0505
_refine_ls_shift/su_max 0.002
_refine_ls_shift/su_mean 0.000
_refine_ls_structure_factor_coef Fsqd
_refine_ls_weighting_details 'calc w=1/[\s^2^(Fo^2^)+(0.0770P)^2^] where P=(Fo^2^+2Fc^2^)/3'
_refine_ls_weighting_scheme calc
_refine_ls_wR_factor_gt 0.1264
_refine_ls_wR_factor_ref 0.1339
_reflns_number_gt 10499
_reflns_number_total 13547
_reflns_threshold_expression I>2\s(I)
_cod_data_source_file b918143c.txt
_cod_data_source_block 4
_cod_original_cell_volume 25539.7(15)
_cod_original_sg_symbol_H-M 'R -3'
_cod_database_code 7002819

loop_
_symmetry_equiv_pos_as_xyz
'x, y, z'
'-y, x-y, z'
'-x+y, -x, z'
'x+2/3, y+1/3, z+1/3'
'-y+2/3, x-y+1/3, z+1/3'
'-x+y+2/3, -x+1/3, z+1/3'
'x+1/3, y+2/3, z+2/3'
'-y+1/3, x-y+2/3, z+2/3'
'-x+y+1/3, -x+2/3, z+2/3'
'-x, -y, -z'
'y, -x+y, -z'
'x-y, x, -z'
'-x+2/3, -y+1/3, -z+1/3'
'y+2/3, -x+y+1/3, -z+1/3'
'x-y+2/3, x+1/3, -z+1/3'
'-x+1/3, -y+2/3, -z+2/3'
'y+1/3, -x+y+2/3, -z+2/3'
'x-y+1/3, x+2/3, -z+2/3'

loop_
_atom_site_label
_atom_site_type_symbol
_atom_site_fract_x
_atom_site_fract_y
_atom_site_fract_z
_atom_site_U_iso_or_equiv
_atom_site_adp_type
_atom_site_occupancy
_atom_site_symmetry_multiplicity
_atom_site_calc_flag
_atom_site_refinement_flags
_atom_site_disorder_assembly
_atom_site_disorder_group
V1 V 0.487034(11) 0.406085(11) 0.555264(14) 0.01832(9) Uani 1 1 d . . .
V2 V 0.499104(11) 0.486464(11) 0.652468(14) 0.01880(9) Uani 1 1 d . . .
P1 P 0.415816(18) 0.388730(18) 0.64736(2) 0.02095(12) Uani 1 1 d . . .
O1 O 0.47575(5) 0.44033(5) 0.52510(6) 0.0256(3) Uani 1 1 d . . .
O2 O 0.47232(5) 0.49763(5) 0.60824(6) 0.0258(3) Uani 1 1 d . . .
O3 O 0.52549(5) 0.45228(5) 0.61394(5) 0.0197(3) Uani 1 1 d . . .
O4 O 0.43381(5) 0.37192(5) 0.60346(6) 0.0233(3) Uani 1 1 d . . .
O5 O 0.45081(5) 0.42609(5) 0.68119(6) 0.0236(3) Uani 1 1 d . . .
O6 O 0.38216(5) 0.34792(5) 0.68343(6) 0.0290(4) Uani 1 1 d . . .
O7 O 0.38436(5) 0.40616(5) 0.62550(6) 0.0275(3) Uani 1 1 d . . .
N1 N 0.54467(6) 0.42222(6) 0.50720(7) 0.0202(4) Uani 1 1 d . . .
N2 N 0.51795(6) 0.36767(6) 0.59584(7) 0.0248(4) Uani 1 1 d . . .
N3 N 0.45888(6) 0.35861(6) 0.49157(7) 0.0221(4) Uani 1 1 d . . .
N4 N 0.54422(6) 0.49353(6) 0.72321(7) 0.0221(4) Uani 1 1 d . . .
N5 N 0.56050(6) 0.54523(6) 0.63484(7) 0.0206(4) Uani 1 1 d . . .
N6 N 0.48048(6) 0.51534(6) 0.71602(7) 0.0252(4) Uani 1 1 d . . .
C1 C 0.57077(7) 0.46658(7) 0.61862(8) 0.0195(4) Uani 1 1 d . . .
C2 C 0.59803(7) 0.47703(7) 0.57281(8) 0.0207(4) Uani 1 1 d . . .
C3 C 0.64365(7) 0.49133(7) 0.57918(9) 0.0241(4) Uani 1 1 d . . .
H3A H 0.6620 0.4985 0.5481 0.029 Uiso 1 1 calc R . .
C4 C 0.66353(7) 0.49556(7) 0.62962(9) 0.0260(5) Uani 1 1 d . . .
C5 C 0.63534(7) 0.48463(8) 0.67406(9) 0.0265(5) Uani 1 1 d . . .
H5A H 0.6477 0.4870 0.7088 0.032 Uiso 1 1 calc R . .
C6 C 0.58955(7) 0.47031(7) 0.66939(8) 0.0229(4) Uani 1 1 d . . .
C7 C 0.71430(8) 0.51257(9) 0.63337(10) 0.0334(5) Uani 1 1 d . . .
C8 C 0.72820(9) 0.50784(10) 0.69026(11) 0.0436(7) Uani 1 1 d . . .
H8A H 0.7128 0.4760 0.7004 0.065 Uiso 1 1 calc R . .
H8B H 0.7200 0.5245 0.7153 0.065 Uiso 1 1 calc R . .
H8C H 0.7608 0.5200 0.6915 0.065 Uiso 1 1 calc R . .
C9 C 0.74011(9) 0.56254(10) 0.61744(13) 0.0495(7) Uani 1 1 d . . .
H9A H 0.7321 0.5659 0.5807 0.074 Uiso 1 1 calc R . .
H9B H 0.7725 0.5738 0.6196 0.074 Uiso 1 1 calc R . .
H9C H 0.7321 0.5798 0.6419 0.074 Uiso 1 1 calc R . .
C10 C 0.72669(9) 0.48540(11) 0.59490(12) 0.0471(7) Uani 1 1 d . . .
H10A H 0.7108 0.4537 0.6056 0.071 Uiso 1 1 calc R . .
H10B H 0.7592 0.4971 0.5963 0.071 Uiso 1 1 calc R . .
H10C H 0.7180 0.4881 0.5583 0.071 Uiso 1 1 calc R . .
C11 C 0.57879(7) 0.47082(7) 0.51703(8) 0.0221(4) Uani 1 1 d . . .
H11A H 0.5644 0.4894 0.5127 0.027 Uiso 1 1 calc R . .
H11B H 0.6033 0.4810 0.4904 0.027 Uiso 1 1 calc R . .
C12 C 0.56452(8) 0.39251(8) 0.51705(9) 0.0256(5) Uani 1 1 d . . .
H12A H 0.5971 0.4094 0.5091 0.031 Uiso 1 1 calc R . .
H12B H 0.5503 0.3663 0.4927 0.031 Uiso 1 1 calc R . .
C13 C 0.55752(7) 0.37633(7) 0.57432(9) 0.0241(4) Uani 1 1 d . . .
C14 C 0.58888(8) 0.36995(8) 0.60254(10) 0.0329(5) Uani 1 1 d . . .
H14A H 0.6163 0.3760 0.5862 0.039 Uiso 1 1 calc R . .
C15 C 0.57914(9) 0.35456(9) 0.65495(11) 0.0415(6) Uani 1 1 d . . .
H15A H 0.6002 0.3506 0.6755 0.050 Uiso 1 1 calc R . .
C16 C 0.53808(9) 0.34494(8) 0.67707(10) 0.0370(6) Uani 1 1 d . . .
H16A H 0.5306 0.3340 0.7127 0.044 Uiso 1 1 calc R . .
C17 C 0.50856(8) 0.35154(7) 0.64661(9) 0.0290(5) Uani 1 1 d . . .
H17A H 0.4804 0.3445 0.6618 0.035 Uiso 1 1 calc R . .
C18 C 0.52842(7) 0.41564(7) 0.45070(8) 0.0235(4) Uani 1 1 d . . .
H18A H 0.5506 0.4141 0.4268 0.028 Uiso 1 1 calc R . .
H18B H 0.5252 0.4415 0.4393 0.028 Uiso 1 1 calc R . .
C19 C 0.48391(7) 0.37299(7) 0.44602(9) 0.0233(4) Uani 1 1 d . . .
C20 C 0.46785(8) 0.35065(8) 0.39798(9) 0.0291(5) Uani 1 1 d . . .
H20A H 0.4862 0.3603 0.3669 0.035 Uiso 1 1 calc R . .
C21 C 0.42474(8) 0.31408(8) 0.39551(10) 0.0319(5) Uani 1 1 d . . .
H21A H 0.4130 0.2990 0.3625 0.038 Uiso 1 1 calc R . .
C22 C 0.39884(8) 0.29962(8) 0.44171(10) 0.0300(5) Uani 1 1 d . . .
H22A H 0.3691 0.2747 0.4408 0.036 Uiso 1 1 calc R . .
C23 C 0.41724(7) 0.32225(7) 0.48927(9) 0.0264(5) Uani 1 1 d . . .
H23A H 0.4000 0.3119 0.5212 0.032 Uiso 1 1 calc R . .
C24 C 0.56048(8) 0.46063(8) 0.71858(9) 0.0255(5) Uani 1 1 d . . .
H24A H 0.5344 0.4298 0.7163 0.031 Uiso 1 1 calc R . .
H24B H 0.5780 0.4625 0.7509 0.031 Uiso 1 1 calc R . .
C25 C 0.58263(7) 0.54067(7) 0.72528(9) 0.0273(5) Uani 1 1 d . . .
H25A H 0.6090 0.5409 0.7414 0.033 Uiso 1 1 calc R . .
H25B H 0.5745 0.5589 0.7483 0.033 Uiso 1 1 calc R . .
C26 C 0.59467(7) 0.56121(7) 0.67026(9) 0.0232(4) Uani 1 1 d . . .
C27 C 0.63753(8) 0.59521(8) 0.65677(10) 0.0323(5) Uani 1 1 d . . .
H27A H 0.6612 0.6060 0.6823 0.039 Uiso 1 1 calc R . .
C28 C 0.64533(8) 0.61302(8) 0.60581(10) 0.0336(6) Uani 1 1 d . . .
H28A H 0.6744 0.6364 0.5960 0.040 Uiso 1 1 calc R . .
C29 C 0.61042(8) 0.59653(8) 0.56896(10) 0.0296(5) Uani 1 1 d . . .
H29A H 0.6152 0.6084 0.5336 0.036 Uiso 1 1 calc R . .
C30 C 0.56866(8) 0.56257(7) 0.58477(9) 0.0248(5) Uani 1 1 d . . .
H30A H 0.5448 0.5509 0.5596 0.030 Uiso 1 1 calc R . .
C31 C 0.51587(8) 0.48395(8) 0.77158(9) 0.0284(5) Uani 1 1 d . . .
H31A H 0.5350 0.4941 0.8040 0.034 Uiso 1 1 calc R . .
H31B H 0.4949 0.4512 0.7747 0.034 Uiso 1 1 calc R . .
C32 C 0.48954(7) 0.50844(7) 0.76715(9) 0.0267(5) Uani 1 1 d . . .
C33 C 0.47480(8) 0.52218(8) 0.81100(10) 0.0363(6) Uani 1 1 d . . .
H33A H 0.4813 0.5170 0.8464 0.044 Uiso 1 1 calc R . .
C34 C 0.45027(9) 0.54370(9) 0.80240(11) 0.0414(7) Uani 1 1 d . . .
H34A H 0.4396 0.5531 0.8320 0.050 Uiso 1 1 calc R . .
C35 C 0.44148(9) 0.55142(8) 0.75075(12) 0.0408(6) Uani 1 1 d . . .
H35A H 0.4252 0.5666 0.7443 0.049 Uiso 1 1 calc R . .
C36 C 0.45683(8) 0.53664(8) 0.70840(11) 0.0323(5) Uani 1 1 d . . .
H36A H 0.4505 0.5417 0.6728 0.039 Uiso 1 1 calc R . .
C37 C 0.39513(9) 0.31905(8) 0.70849(10) 0.0357(6) Uani 1 1 d . . .
C38 C 0.42288(10) 0.33392(11) 0.75268(11) 0.0467(7) Uani 1 1 d . . .
H38A H 0.4341 0.3635 0.7662 0.056 Uiso 1 1 calc R . .
C39 C 0.43393(14) 0.30418(15) 0.77678(15) 0.0737(12) Uani 1 1 d . . .
H39A H 0.4535 0.3138 0.8068 0.088 Uiso 1 1 calc R . .
C40 C 0.41692(19) 0.26130(17) 0.7578(2) 0.0936(18) Uani 1 1 d . . .
H40A H 0.4245 0.2413 0.7748 0.112 Uiso 1 1 calc R . .
C41 C 0.38890(18) 0.24723(13) 0.7142(2) 0.0863(15) Uani 1 1 d . . .
H41A H 0.3773 0.2175 0.7012 0.104 Uiso 1 1 calc R . .
C42 C 0.37717(12) 0.27601(10) 0.68855(14) 0.0590(9) Uani 1 1 d . . .
H42A H 0.3576 0.2663 0.6585 0.071 Uiso 1 1 calc R . .
C43 C 0.35214(7) 0.38893(7) 0.58458(9) 0.0248(5) Uani 1 1 d . . .
C44 C 0.33850(8) 0.41839(8) 0.56599(10) 0.0338(5) Uani 1 1 d . . .
H44A H 0.3513 0.4479 0.5801 0.041 Uiso 1 1 calc R . .
C45 C 0.30575(9) 0.40373(10) 0.52625(11) 0.0411(6) Uani 1 1 d . . .
H45A H 0.2959 0.4233 0.5132 0.049 Uiso 1 1 calc R . .
C46 C 0.28753(8) 0.36088(10) 0.50569(11) 0.0403(6) Uani 1 1 d . . .
H46A H 0.2653 0.3512 0.4785 0.048 Uiso 1 1 calc R . .
C47 C 0.30149(8) 0.33172(9) 0.52454(10) 0.0333(5) Uani 1 1 d . . .
H47A H 0.2889 0.3023 0.5101 0.040 Uiso 1 1 calc R . .
C48 C 0.33403(7) 0.34563(8) 0.56467(9) 0.0271(5) Uani 1 1 d . . .
H48A H 0.3436 0.3259 0.5781 0.033 Uiso 1 1 calc R . .
Cl1 Cl 0.45674(2) 0.40798(3) 0.88924(3) 0.04660(18) Uani 0.70 1 d PD A 1
O8 O 0.42796(7) 0.40923(8) 0.84891(9) 0.0643(6) Uani 0.70 1 d PD A 1
O9 O 0.49528(12) 0.41144(15) 0.86111(15) 0.0703(11) Uani 0.70 1 d PD A 1
O10 O 0.43689(14) 0.36920(17) 0.9190(2) 0.102(2) Uani 0.70 1 d PD A 1
O11 O 0.47457(16) 0.44704(17) 0.9220(2) 0.1064(17) Uani 0.70 1 d PD A 1
Cl1A Cl 0.45674(2) 0.40798(3) 0.88924(3) 0.04660(18) Uani 0.30 1 d PD B 2
O8A O 0.42796(7) 0.40923(8) 0.84891(9) 0.0643(6) Uani 0.30 1 d PD B 2
O9A O 0.4986(2) 0.4418(3) 0.8899(4) 0.107(5) Uani 0.30 1 d PD B 2
O10A O 0.4534(4) 0.3639(3) 0.8864(4) 0.093(4) Uani 0.30 1 d PD B 2
O11A O 0.4334(4) 0.4051(4) 0.9389(3) 0.106(4) Uani 0.30 1 d PD B 2
Cl2 Cl 0.47311(2) 0.67801(2) 0.72796(3) 0.04325(17) Uani 1 1 d D . .
O12 O 0.45296(10) 0.70540(10) 0.73447(12) 0.0864(8) Uani 1 1 d D . .
O13 O 0.51762(8) 0.70538(8) 0.70929(10) 0.0734(7) Uani 1 1 d D . .
O14 O 0.47392(10) 0.65920(8) 0.77865(9) 0.0821(8) Uani 1 1 d D . .
O15 O 0.44807(8) 0.64270(8) 0.69060(9) 0.0705(7) Uani 1 1 d D . .

loop_
_atom_site_aniso_label
_atom_site_aniso_U_11
_atom_site_aniso_U_22
_atom_site_aniso_U_33
_atom_site_aniso_U_23
_atom_site_aniso_U_13
_atom_site_aniso_U_12
V1 0.01947(17) 0.01902(17) 0.01616(19) -0.00075(13) 0.00061(13) 0.00939(14)
V2 0.02081(17) 0.01859(17) 0.01586(19) -0.00010(13) 0.00018(13) 0.00900(14)
P1 0.0218(3) 0.0188(2) 0.0208(3) 0.0017(2) 0.0045(2) 0.0090(2)
O1 0.0326(8) 0.0263(8) 0.0195(8) -0.0027(6) -0.0039(6) 0.0159(7)
O2 0.0273(8) 0.0261(8) 0.0239(8) 0.0006(6) -0.0006(6) 0.0134(7)
O3 0.0195(7) 0.0221(7) 0.0175(8) -0.0020(6) -0.0012(6) 0.0104(6)
O4 0.0220(7) 0.0221(7) 0.0243(8) -0.0002(6) 0.0047(6) 0.0100(6)
O5 0.0257(8) 0.0223(7) 0.0204(8) 0.0015(6) 0.0036(6) 0.0101(6)
O6 0.0279(8) 0.0238(8) 0.0313(9) 0.0069(7) 0.0106(7) 0.0098(7)
O7 0.0280(8) 0.0270(8) 0.0303(9) -0.0046(7) -0.0012(7) 0.0159(7)
N1 0.0203(8) 0.0228(9) 0.0152(9) -0.0009(7) -0.0011(7) 0.0090(7)
N2 0.0299(10) 0.0213(9) 0.0248(10) -0.0009(7) 0.0015(8) 0.0140(8)
N3 0.0249(9) 0.0220(9) 0.0207(9) -0.0030(7) 0.0003(7) 0.0126(7)
N4 0.0267(9) 0.0236(9) 0.0148(9) 0.0008(7) 0.0024(7) 0.0117(8)
N5 0.0234(9) 0.0203(8) 0.0181(9) -0.0006(7) 0.0000(7) 0.0110(7)
N6 0.0275(9) 0.0199(9) 0.0258(10) 0.0005(7) 0.0042(8) 0.0101(8)
C1 0.0204(10) 0.0190(9) 0.0204(11) -0.0015(8) -0.0027(8) 0.0107(8)
C2 0.0215(10) 0.0196(10) 0.0191(11) -0.0016(8) -0.0017(8) 0.0089(8)
C3 0.0239(10) 0.0257(10) 0.0219(12) -0.0018(9) -0.0002(9) 0.0119(9)
C4 0.0259(11) 0.0289(11) 0.0255(12) -0.0041(9) -0.0043(9) 0.0155(9)
C5 0.0286(11) 0.0310(12) 0.0241(12) -0.0026(9) -0.0072(9) 0.0180(10)
C6 0.0281(11) 0.0234(10) 0.0198(11) -0.0010(8) -0.0017(9) 0.0149(9)
C7 0.0246(11) 0.0451(14) 0.0333(14) -0.0067(11) -0.0065(10) 0.0195(11)
C8 0.0340(14) 0.0644(19) 0.0387(16) -0.0100(13) -0.0126(12) 0.0294(14)
C9 0.0289(13) 0.0504(17) 0.0582(19) -0.0002(14) -0.0061(13) 0.0115(12)
C10 0.0355(14) 0.073(2) 0.0451(17) -0.0126(15) -0.0061(12) 0.0358(15)
C11 0.0220(10) 0.0223(10) 0.0192(11) 0.0016(8) 0.0023(8) 0.0089(8)
C12 0.0266(11) 0.0296(11) 0.0251(12) -0.0008(9) 0.0020(9) 0.0174(9)
C13 0.0277(11) 0.0218(10) 0.0235(12) -0.0017(9) 0.0002(9) 0.0128(9)
C14 0.0331(12) 0.0357(13) 0.0367(15) 0.0021(11) -0.0006(10) 0.0224(11)
C15 0.0464(15) 0.0422(15) 0.0434(16) 0.0041(12) -0.0100(12) 0.0279(13)
C16 0.0547(16) 0.0332(13) 0.0278(14) 0.0064(10) 0.0011(11) 0.0256(12)
C17 0.0399(13) 0.0266(11) 0.0247(12) 0.0057(9) 0.0073(10) 0.0199(10)
C18 0.0239(10) 0.0289(11) 0.0160(11) -0.0004(8) 0.0001(8) 0.0119(9)
C19 0.0264(11) 0.0257(11) 0.0215(11) -0.0032(9) -0.0020(9) 0.0157(9)
C20 0.0356(12) 0.0324(12) 0.0192(12) -0.0039(9) -0.0012(9) 0.0170(10)
C21 0.0374(13) 0.0315(12) 0.0253(13) -0.0101(10) -0.0080(10) 0.0161(11)
C22 0.0287(11) 0.0227(11) 0.0348(14) -0.0058(9) -0.0069(10) 0.0099(9)
C23 0.0280(11) 0.0238(11) 0.0274(12) -0.0013(9) 0.0021(9) 0.0129(9)
C24 0.0309(11) 0.0299(11) 0.0177(11) 0.0019(9) -0.0024(9) 0.0168(10)
C25 0.0265(11) 0.0283(11) 0.0204(12) -0.0057(9) -0.0028(9) 0.0088(9)
C26 0.0281(11) 0.0201(10) 0.0200(11) -0.0061(8) -0.0002(9) 0.0109(9)
C27 0.0282(12) 0.0270(11) 0.0300(13) -0.0068(10) -0.0014(10) 0.0050(10)
C28 0.0301(12) 0.0247(11) 0.0321(14) -0.0011(10) 0.0074(10) 0.0032(10)
C29 0.0358(12) 0.0260(11) 0.0265(13) 0.0074(9) 0.0087(10) 0.0150(10)
C30 0.0293(11) 0.0239(10) 0.0216(12) 0.0021(9) -0.0003(9) 0.0137(9)
C31 0.0349(12) 0.0314(12) 0.0151(11) 0.0013(9) 0.0044(9) 0.0137(10)
C32 0.0264(11) 0.0232(10) 0.0229(12) -0.0030(9) 0.0050(9) 0.0068(9)
C33 0.0367(13) 0.0343(13) 0.0277(14) -0.0066(10) 0.0067(11) 0.0101(11)
C34 0.0412(15) 0.0350(14) 0.0427(17) -0.0113(12) 0.0139(12) 0.0151(12)
C35 0.0403(14) 0.0319(13) 0.0534(18) -0.0036(12) 0.0108(12) 0.0204(12)
C36 0.0331(12) 0.0259(11) 0.0374(14) -0.0014(10) 0.0035(10) 0.0145(10)
C37 0.0435(14) 0.0321(12) 0.0378(15) 0.0156(11) 0.0241(12) 0.0235(11)
C38 0.0568(18) 0.0551(17) 0.0391(16) 0.0222(14) 0.0201(14) 0.0362(15)
C39 0.082(3) 0.113(3) 0.057(2) 0.049(2) 0.0336(19) 0.072(3)
C40 0.145(4) 0.102(3) 0.094(3) 0.070(3) 0.078(3) 0.106(4)
C41 0.135(4) 0.050(2) 0.095(3) 0.036(2) 0.068(3) 0.063(3)
C42 0.079(2) 0.0341(15) 0.066(2) 0.0133(14) 0.0320(18) 0.0297(16)
C43 0.0207(10) 0.0290(11) 0.0229(12) 0.0044(9) 0.0045(8) 0.0111(9)
C44 0.0358(13) 0.0320(12) 0.0382(15) 0.0066(11) 0.0057(11) 0.0204(11)
C45 0.0372(14) 0.0500(16) 0.0436(16) 0.0122(13) 0.0020(12) 0.0275(13)
C46 0.0269(12) 0.0594(17) 0.0304(14) 0.0083(12) 0.0028(10) 0.0184(12)
C47 0.0229(11) 0.0354(13) 0.0306(14) -0.0012(10) 0.0052(10) 0.0064(10)
C48 0.0248(11) 0.0277(11) 0.0287(13) 0.0036(9) 0.0052(9) 0.0129(9)
Cl1 0.0354(3) 0.0579(4) 0.0348(4) 0.0111(3) -0.0018(3) 0.0145(3)
O8 0.0494(13) 0.0698(15) 0.0671(15) 0.0125(12) -0.0169(11) 0.0248(12)
O9 0.061(2) 0.095(3) 0.061(3) 0.030(2) 0.0134(19) 0.044(2)
O10 0.054(2) 0.101(4) 0.091(4) 0.070(3) -0.010(2) -0.007(2)
O11 0.074(3) 0.127(4) 0.104(4) -0.056(3) -0.033(3) 0.040(3)
Cl1A 0.0354(3) 0.0579(4) 0.0348(4) 0.0111(3) -0.0018(3) 0.0145(3)
O8A 0.0494(13) 0.0698(15) 0.0671(15) 0.0125(12) -0.0169(11) 0.0248(12)
O9A 0.047(5) 0.109(9) 0.074(8) 0.057(7) -0.022(5) -0.030(6)
O10A 0.126(11) 0.086(8) 0.104(9) -0.018(7) -0.044(7) 0.082(8)
O11A 0.155(12) 0.099(8) 0.060(6) 0.023(6) 0.057(6) 0.060(9)
Cl2 0.0455(4) 0.0397(3) 0.0442(4) -0.0087(3) -0.0079(3) 0.0210(3)
O12 0.092(2) 0.0860(19) 0.110(2) -0.0072(17) 0.0001(17) 0.0665(18)
O13 0.0513(14) 0.0652(16) 0.0874(18) -0.0057(13) 0.0036(13) 0.0169(12)
O14 0.115(2) 0.0610(15) 0.0522(15) -0.0003(12) -0.0232(14) 0.0304(15)
O15 0.0729(16) 0.0561(14) 0.0588(15) -0.0179(11) -0.0198(12) 0.0145(12)

loop_
_atom_type_symbol
_atom_type_description
_atom_type_scat_dispersion_real
_atom_type_scat_dispersion_imag
_atom_type_scat_source
C C 0.0033 0.0016 'International Tables Vol C Tables 4.2.6.8 and 6.1.1.4'
H H 0.0000 0.0000 'International Tables Vol C Tables 4.2.6.8 and 6.1.1.4'
N N 0.0061 0.0033 'International Tables Vol C Tables 4.2.6.8 and 6.1.1.4'
O O 0.0106 0.0060 'International Tables Vol C Tables 4.2.6.8 and 6.1.1.4'
P P 0.1023 0.0942 'International Tables Vol C Tables 4.2.6.8 and 6.1.1.4'
Cl Cl 0.1484 0.1585 'International Tables Vol C Tables 4.2.6.8 and 6.1.1.4'
V V 0.3005 0.5294 'International Tables Vol C Tables 4.2.6.8 and 6.1.1.4'

loop_
_geom_angle_atom_site_label_1
_geom_angle_atom_site_label_2
_geom_angle_atom_site_label_3
_geom_angle
_geom_angle_site_symmetry_1
_geom_angle_site_symmetry_3
_geom_angle_publ_flag
O1 V1 O4 103.13(7) . . ?
O1 V1 O3 93.72(7) . . ?
O4 V1 O3 94.03(6) . . ?
O1 V1 N3 91.62(7) . . ?
O4 V1 N3 93.83(6) . . ?
O3 V1 N3 169.25(6) . . ?
O1 V1 N1 94.55(7) . . ?
O4 V1 N1 160.68(6) . . ?
O3 V1 N1 92.53(6) . . ?
N3 V1 N1 77.73(7) . . ?
O1 V1 N2 168.56(7) . . ?
O4 V1 N2 87.02(6) . . ?
O3 V1 N2 80.13(6) . . ?
N3 V1 N2 92.97(7) . . ?
N1 V1 N2 76.23(7) . . ?
O2 V2 O5 102.35(7) . . ?
O2 V2 O3 106.65(7) . . ?
O5 V2 O3 87.12(6) . . ?
O2 V2 N5 92.66(7) . . ?
O5 V2 N5 164.79(7) . . ?
O3 V2 N5 86.19(6) . . ?
O2 V2 N6 93.36(8) . . ?
O5 V2 N6 86.03(6) . . ?
O3 V2 N6 159.82(7) . . ?
N5 V2 N6 95.67(7) . . ?
O2 V2 N4 161.65(7) . . ?
O5 V2 N4 90.03(6) . . ?
O3 V2 N4 87.25(6) . . ?
N5 V2 N4 76.02(7) . . ?
N6 V2 N4 73.80(7) . . ?
O5 P1 O4 115.38(9) . . ?
O5 P1 O7 106.14(8) . . ?
O4 P1 O7 112.69(9) . . ?
O5 P1 O6 110.87(9) . . ?
O4 P1 O6 109.42(9) . . ?
O7 P1 O6 101.43(9) . . ?
C1 O3 V2 119.93(12) . . ?
C1 O3 V1 120.27(12) . . ?
V2 O3 V1 118.34(7) . . ?
P1 O4 V1 129.80(9) . . ?
P1 O5 V2 124.73(9) . . ?
C37 O6 P1 121.67(14) . . ?
C43 O7 P1 129.81(14) . . ?
C18 N1 C12 108.28(16) . . ?
C18 N1 C11 110.31(16) . . ?
C12 N1 C11 111.12(16) . . ?
C18 N1 V1 105.24(12) . . ?
C12 N1 V1 114.07(13) . . ?
C11 N1 V1 107.65(12) . . ?
C13 N2 C17 117.99(19) . . ?
C13 N2 V1 113.69(14) . . ?
C17 N2 V1 124.19(15) . . ?
C23 N3 C19 119.05(18) . . ?
C23 N3 V1 127.24(15) . . ?
C19 N3 V1 112.46(13) . . ?
C31 N4 C25 109.84(17) . . ?
C31 N4 C24 110.36(17) . . ?
C25 N4 C24 111.15(17) . . ?
C31 N4 V2 105.69(13) . . ?
C25 N4 V2 109.11(13) . . ?
C24 N4 V2 110.54(13) . . ?
C26 N5 C30 118.69(19) . . ?
C26 N5 V2 120.21(14) . . ?
C30 N5 V2 120.10(14) . . ?
C36 N6 C32 118.5(2) . . ?
C36 N6 V2 123.32(16) . . ?
C32 N6 V2 117.89(15) . . ?
O3 C1 C6 119.67(18) . . ?
O3 C1 C2 120.65(18) . . ?
C6 C1 C2 119.68(19) . . ?
C3 C2 C1 118.97(19) . . ?
C3 C2 C11 119.30(18) . . ?
C1 C2 C11 121.65(18) . . ?
C2 C3 C4 122.7(2) . . ?
C2 C3 H3A 118.7 . . ?
C4 C3 H3A 118.7 . . ?
C5 C4 C3 116.6(2) . . ?
C5 C4 C7 123.8(2) . . ?
C3 C4 C7 119.6(2) . . ?
C4 C5 C6 122.4(2) . . ?
C4 C5 H5A 118.8 . . ?
C6 C5 H5A 118.8 . . ?
C1 C6 C5 119.6(2) . . ?
C1 C6 C24 119.46(19) . . ?
C5 C6 C24 120.89(19) . . ?
C8 C7 C9 108.7(2) . . ?
C8 C7 C10 108.5(2) . . ?
C9 C7 C10 109.6(2) . . ?
C8 C7 C4 111.7(2) . . ?
C9 C7 C4 108.6(2) . . ?
C10 C7 C4 109.6(2) . . ?
C7 C8 H8A 109.5 . . ?
C7 C8 H8B 109.5 . . ?
H8A C8 H8B 109.5 . . ?
C7 C8 H8C 109.5 . . ?
H8A C8 H8C 109.5 . . ?
H8B C8 H8C 109.5 . . ?
C7 C9 H9A 109.5 . . ?
C7 C9 H9B 109.5 . . ?
H9A C9 H9B 109.5 . . ?
C7 C9 H9C 109.5 . . ?
H9A C9 H9C 109.5 . . ?
H9B C9 H9C 109.5 . . ?
C7 C10 H10A 109.5 . . ?
C7 C10 H10B 109.5 . . ?
H10A C10 H10B 109.5 . . ?
C7 C10 H10C 109.5 . . ?
H10A C10 H10C 109.5 . . ?
H10B C10 H10C 109.5 . . ?
N1 C11 C2 110.49(16) . . ?
N1 C11 H11A 109.6 . . ?
C2 C11 H11A 109.6 . . ?
N1 C11 H11B 109.6 . . ?
C2 C11 H11B 109.6 . . ?
H11A C11 H11B 108.1 . . ?
N1 C12 C13 111.23(17) . . ?
N1 C12 H12A 109.4 . . ?
C13 C12 H12A 109.4 . . ?
N1 C12 H12B 109.4 . . ?
C13 C12 H12B 109.4 . . ?
H12A C12 H12B 108.0 . . ?
N2 C13 C14 122.5(2) . . ?
N2 C13 C12 114.54(19) . . ?
C14 C13 C12 122.9(2) . . ?
C15 C14 C13 118.6(2) . . ?
C15 C14 H14A 120.7 . . ?
C13 C14 H14A 120.7 . . ?
C14 C15 C16 119.1(2) . . ?
C14 C15 H15A 120.4 . . ?
C16 C15 H15A 120.4 . . ?
C17 C16 C15 119.1(2) . . ?
C17 C16 H16A 120.5 . . ?
C15 C16 H16A 120.5 . . ?
N2 C17 C16 122.7(2) . . ?
N2 C17 H17A 118.7 . . ?
C16 C17 H17A 118.7 . . ?
N1 C18 C19 110.04(17) . . ?
N1 C18 H18A 109.7 . . ?
C19 C18 H18A 109.7 . . ?
N1 C18 H18B 109.7 . . ?
C19 C18 H18B 109.7 . . ?
H18A C18 H18B 108.2 . . ?
N3 C19 C20 121.2(2) . . ?
N3 C19 C18 116.09(18) . . ?
C20 C19 C18 122.6(2) . . ?
C19 C20 C21 119.5(2) . . ?
C19 C20 H20A 120.3 . . ?
C21 C20 H20A 120.3 . . ?
C20 C21 C22 119.5(2) . . ?
C20 C21 H21A 120.3 . . ?
C22 C21 H21A 120.3 . . ?
C23 C22 C21 118.6(2) . . ?
C23 C22 H22A 120.7 . . ?
C21 C22 H22A 120.7 . . ?
N3 C23 C22 122.0(2) . . ?
N3 C23 H23A 119.0 . . ?
C22 C23 H23A 119.0 . . ?
N4 C24 C6 110.63(17) . . ?
N4 C24 H24A 109.5 . . ?
C6 C24 H24A 109.5 . . ?
N4 C24 H24B 109.5 . . ?
C6 C24 H24B 109.5 . . ?
H24A C24 H24B 108.1 . . ?
N4 C25 C26 111.35(17) . . ?
N4 C25 H25A 109.4 . . ?
C26 C25 H25A 109.4 . . ?
N4 C25 H25B 109.4 . . ?
C26 C25 H25B 109.4 . . ?
H25A C25 H25B 108.0 . . ?
N5 C26 C27 121.7(2) . . ?
N5 C26 C25 115.35(19) . . ?
C27 C26 C25 122.9(2) . . ?
C28 C27 C26 119.1(2) . . ?
C28 C27 H27A 120.4 . . ?
C26 C27 H27A 120.4 . . ?
C27 C28 C29 119.6(2) . . ?
C27 C28 H28A 120.2 . . ?
C29 C28 H28A 120.2 . . ?
C30 C29 C28 118.5(2) . . ?
C30 C29 H29A 120.7 . . ?
C28 C29 H29A 120.7 . . ?
N5 C30 C29 122.4(2) . . ?
N5 C30 H30A 118.8 . . ?
C29 C30 H30A 118.8 . . ?
N4 C31 C32 109.02(18) . . ?
N4 C31 H31A 109.9 . . ?
C32 C31 H31A 109.9 . . ?
N4 C31 H31B 109.9 . . ?
C32 C31 H31B 109.9 . . ?
H31A C31 H31B 108.3 . . ?
N6 C32 C33 121.8(2) . . ?
N6 C32 C31 114.61(19) . . ?
C33 C32 C31 123.6(2) . . ?
C32 C33 C34 118.9(2) . . ?
C32 C33 H33A 120.6 . . ?
C34 C33 H33A 120.6 . . ?
C35 C34 C33 119.8(2) . . ?
C35 C34 H34A 120.1 . . ?
C33 C34 H34A 120.1 . . ?
C34 C35 C36 118.8(2) . . ?
C34 C35 H35A 120.6 . . ?
C36 C35 H35A 120.6 . . ?
N6 C36 C35 122.2(2) . . ?
N6 C36 H36A 118.9 . . ?
C35 C36 H36A 118.9 . . ?
C38 C37 C42 122.8(3) . . ?
C38 C37 O6 119.6(2) . . ?
C42 C37 O6 117.5(3) . . ?
C37 C38 C39 117.7(3) . . ?
C37 C38 H38A 121.1 . . ?
C39 C38 H38A 121.1 . . ?
C40 C39 C38 120.9(4) . . ?
C40 C39 H39A 119.5 . . ?
C38 C39 H39A 119.5 . . ?
C39 C40 C41 120.0(3) . . ?
C39 C40 H40A 120.0 . . ?
C41 C40 H40A 120.0 . . ?
C40 C41 C42 121.0(4) . . ?
C40 C41 H41A 119.5 . . ?
C42 C41 H41A 119.5 . . ?
C37 C42 C41 117.5(4) . . ?
C37 C42 H42A 121.3 . . ?
C41 C42 H42A 121.3 . . ?
C48 C43 C44 121.9(2) . . ?
C48 C43 O7 123.4(2) . . ?
C44 C43 O7 114.7(2) . . ?
C43 C44 C45 118.7(2) . . ?
C43 C44 H44A 120.7 . . ?
C45 C44 H44A 120.7 . . ?
C46 C45 C44 120.3(2) . . ?
C46 C45 H45A 119.8 . . ?
C44 C45 H45A 119.8 . . ?
C45 C46 C47 120.5(2) . . ?
C45 C46 H46A 119.8 . . ?
C47 C46 H46A 119.8 . . ?
C46 C47 C48 120.1(2) . . ?
C46 C47 H47A 119.9 . . ?
C48 C47 H47A 119.9 . . ?
C43 C48 C47 118.5(2) . . ?
C43 C48 H48A 120.7 . . ?
C47 C48 H48A 120.7 . . ?
O10 Cl1 O11 112.1(3) . . ?
O10 Cl1 O8 113.3(2) . . ?
O11 Cl1 O8 110.8(2) . . ?
O10 Cl1 O9 109.4(3) . . ?
O11 Cl1 O9 104.8(3) . . ?
O8 Cl1 O9 105.93(18) . . ?
O13 Cl2 O14 109.48(17) . . ?
O13 Cl2 O15 109.99(15) . . ?
O14 Cl2 O15 109.50(15) . . ?
O13 Cl2 O12 108.55(17) . . ?
O14 Cl2 O12 108.84(17) . . ?
O15 Cl2 O12 110.44(17) . . ?

loop_
_geom_bond_atom_site_label_1
_geom_bond_atom_site_label_2
_geom_bond_distance
_geom_bond_site_symmetry_2
_geom_bond_publ_flag
V1 O1 1.5998(15) . ?
V1 O4 2.0062(14) . ?
V1 O3 2.0770(14) . ?
V1 N3 2.1325(17) . ?
V1 N1 2.1385(17) . ?
V1 N2 2.3024(18) . ?
V2 O2 1.6022(15) . ?
V2 O5 2.0326(15) . ?
V2 O3 2.0478(14) . ?
V2 N5 2.1132(17) . ?
V2 N6 2.1323(18) . ?
V2 N4 2.2813(18) . ?
P1 O5 1.5049(16) . ?
P1 O4 1.5080(15) . ?
P1 O7 1.5729(16) . ?
P1 O6 1.5792(15) . ?
O3 C1 1.383(2) . ?
O6 C37 1.420(3) . ?
O7 C43 1.401(3) . ?
N1 C18 1.492(3) . ?
N1 C12 1.505(3) . ?
N1 C11 1.506(3) . ?
N2 C13 1.350(3) . ?
N2 C17 1.356(3) . ?
N3 C23 1.351(3) . ?
N3 C19 1.361(3) . ?
N4 C31 1.481(3) . ?
N4 C25 1.494(3) . ?
N4 C24 1.496(3) . ?
N5 C26 1.348(3) . ?
N5 C30 1.352(3) . ?
N6 C36 1.352(3) . ?
N6 C32 1.362(3) . ?
C1 C6 1.398(3) . ?
C1 C2 1.406(3) . ?
C2 C3 1.398(3) . ?
C2 C11 1.510(3) . ?
C3 C4 1.405(3) . ?
C3 H3A 0.950 . ?
C4 C5 1.395(3) . ?
C4 C7 1.542(3) . ?
C5 C6 1.400(3) . ?
C5 H5A 0.950 . ?
C6 C24 1.511(3) . ?
C7 C8 1.532(4) . ?
C7 C9 1.540(4) . ?
C7 C10 1.541(4) . ?
C8 H8A 0.980 . ?
C8 H8B 0.980 . ?
C8 H8C 0.980 . ?
C9 H9A 0.980 . ?
C9 H9B 0.980 . ?
C9 H9C 0.980 . ?
C10 H10A 0.980 . ?
C10 H10B 0.980 . ?
C10 H10C 0.980 . ?
C11 H11A 0.990 . ?
C11 H11B 0.990 . ?
C12 C13 1.509(3) . ?
C12 H12A 0.990 . ?
C12 H12B 0.990 . ?
C13 C14 1.394(3) . ?
C14 C15 1.388(4) . ?
C14 H14A 0.950 . ?
C15 C16 1.393(4) . ?
C15 H15A 0.950 . ?
C16 C17 1.375(3) . ?
C16 H16A 0.950 . ?
C17 H17A 0.950 . ?
C18 C19 1.504(3) . ?
C18 H18A 0.990 . ?
C18 H18B 0.990 . ?
C19 C20 1.381(3) . ?
C20 C21 1.385(3) . ?
C20 H20A 0.950 . ?
C21 C22 1.388(3) . ?
C21 H21A 0.950 . ?
C22 C23 1.387(3) . ?
C22 H22A 0.950 . ?
C23 H23A 0.950 . ?
C24 H24A 0.990 . ?
C24 H24B 0.990 . ?
C25 C26 1.504(3) . ?
C25 H25A 0.990 . ?
C25 H25B 0.990 . ?
C26 C27 1.389(3) . ?
C27 C28 1.379(3) . ?
C27 H27A 0.950 . ?
C28 C29 1.388(4) . ?
C28 H28A 0.950 . ?
C29 C30 1.380(3) . ?
C29 H29A 0.950 . ?
C30 H30A 0.950 . ?
C31 C32 1.517(3) . ?
C31 H31A 0.990 . ?
C31 H31B 0.990 . ?
C32 C33 1.384(3) . ?
C33 C34 1.388(4) . ?
C33 H33A 0.950 . ?
C34 C35 1.380(4) . ?
C34 H34A 0.950 . ?
C35 C36 1.386(3) . ?
C35 H35A 0.950 . ?
C36 H36A 0.950 . ?
C37 C38 1.378(4) . ?
C37 C42 1.380(4) . ?
C38 C39 1.393(4) . ?
C38 H38A 0.950 . ?
C39 C40 1.370(6) . ?
C39 H39A 0.950 . ?
C40 C41 1.371(7) . ?
C40 H40A 0.950 . ?
C41 C42 1.396(5) . ?
C41 H41A 0.950 . ?
C42 H42A 0.950 . ?
C43 C48 1.387(3) . ?
C43 C44 1.391(3) . ?
C44 C45 1.392(4) . ?
C44 H44A 0.950 . ?
C45 C46 1.379(4) . ?
C45 H45A 0.950 . ?
C46 C47 1.392(4) . ?
C46 H46A 0.950 . ?
C47 C48 1.396(3) . ?
C47 H47A 0.950 . ?
C48 H48A 0.950 . ?
Cl1 O10 1.373(3) . ?
Cl1 O11 1.422(4) . ?
Cl1 O8 1.427(2) . ?
Cl1 O9 1.451(3) . ?
Cl2 O13 1.416(2) . ?
Cl2 O14 1.427(2) . ?
Cl2 O15 1.428(2) . ?
Cl2 O12 1.430(2) . ?

loop_
_geom_torsion_atom_site_label_1
_geom_torsion_atom_site_label_2
_geom_torsion_atom_site_label_3
_geom_torsion_atom_site_label_4
_geom_torsion
_geom_torsion_site_symmetry_1
_geom_torsion_site_symmetry_2
_geom_torsion_site_symmetry_3
_geom_torsion_site_symmetry_4
_geom_torsion_publ_flag
O2 V2 O3 C1 127.86(14) . . . . ?
O5 V2 O3 C1 -130.11(14) . . . . ?
N5 V2 O3 C1 36.22(14) . . . . ?
N6 V2 O3 C1 -59.9(2) . . . . ?
N4 V2 O3 C1 -39.94(14) . . . . ?
O2 V2 O3 V1 -38.42(9) . . . . ?
O5 V2 O3 V1 63.61(8) . . . . ?
N5 V2 O3 V1 -130.06(8) . . . . ?
N6 V2 O3 V1 133.86(17) . . . . ?
N4 V2 O3 V1 153.77(8) . . . . ?
O1 V1 O3 C1 -116.87(14) . . . . ?
O4 V1 O3 C1 139.67(14) . . . . ?
N3 V1 O3 C1 2.7(4) . . . . ?
N1 V1 O3 C1 -22.14(14) . . . . ?
N2 V1 O3 C1 53.41(14) . . . . ?
O1 V1 O3 V2 49.37(9) . . . . ?
O4 V1 O3 V2 -54.09(8) . . . . ?
N3 V1 O3 V2 169.0(3) . . . . ?
N1 V1 O3 V2 144.10(8) . . . . ?
N2 V1 O3 V2 -140.35(9) . . . . ?
O5 P1 O4 V1 -38.48(15) . . . . ?
O7 P1 O4 V1 83.65(13) . . . . ?
O6 P1 O4 V1 -164.31(11) . . . . ?
O1 V1 O4 P1 -59.28(13) . . . . ?
O3 V1 O4 P1 35.50(12) . . . . ?
N3 V1 O4 P1 -151.84(12) . . . . ?
N1 V1 O4 P1 145.06(16) . . . . ?
N2 V1 O4 P1 115.38(12) . . . . ?
O4 P1 O5 V2 58.19(13) . . . . ?
O7 P1 O5 V2 -67.38(12) . . . . ?
O6 P1 O5 V2 -176.72(9) . . . . ?
O2 V2 O5 P1 40.14(12) . . . . ?
O3 V2 O5 P1 -66.28(11) . . . . ?
N5 V2 O5 P1 -130.3(2) . . . . ?
N6 V2 O5 P1 132.71(11) . . . . ?
N4 V2 O5 P1 -153.53(11) . . . . ?
O5 P1 O6 C37 -72.87(19) . . . . ?
O4 P1 O6 C37 55.5(2) . . . . ?
O7 P1 O6 C37 174.75(18) . . . . ?
O5 P1 O7 C43 166.38(17) . . . . ?
O4 P1 O7 C43 39.2(2) . . . . ?
O6 P1 O7 C43 -77.72(19) . . . . ?
O1 V1 N1 C18 -54.09(13) . . . . ?
O4 V1 N1 C18 102.2(2) . . . . ?
O3 V1 N1 C18 -148.03(13) . . . . ?
N3 V1 N1 C18 36.58(12) . . . . ?
N2 V1 N1 C18 132.77(13) . . . . ?
O1 V1 N1 C12 -172.63(14) . . . . ?
O4 V1 N1 C12 -16.4(3) . . . . ?
O3 V1 N1 C12 93.44(14) . . . . ?
N3 V1 N1 C12 -81.96(14) . . . . ?
N2 V1 N1 C12 14.24(13) . . . . ?
O1 V1 N1 C11 63.57(13) . . . . ?
O4 V1 N1 C11 -140.18(18) . . . . ?
O3 V1 N1 C11 -30.37(13) . . . . ?
N3 V1 N1 C11 154.24(13) . . . . ?
N2 V1 N1 C11 -109.57(13) . . . . ?
O1 V1 N2 C13 -31.5(4) . . . . ?
O4 V1 N2 C13 175.70(15) . . . . ?
O3 V1 N2 C13 -89.68(15) . . . . ?
N3 V1 N2 C13 82.01(15) . . . . ?
N1 V1 N2 C13 5.41(14) . . . . ?
O1 V1 N2 C17 125.1(4) . . . . ?
O4 V1 N2 C17 -27.71(18) . . . . ?
O3 V1 N2 C17 66.91(18) . . . . ?
N3 V1 N2 C17 -121.40(18) . . . . ?
N1 V1 N2 C17 162.01(19) . . . . ?
O1 V1 N3 C23 -97.87(18) . . . . ?
O4 V1 N3 C23 5.41(18) . . . . ?
O3 V1 N3 C23 142.3(3) . . . . ?
N1 V1 N3 C23 167.83(19) . . . . ?
N2 V1 N3 C23 92.61(18) . . . . ?
O1 V1 N3 C19 69.11(15) . . . . ?
O4 V1 N3 C19 172.39(14) . . . . ?
O3 V1 N3 C19 -50.7(4) . . . . ?
N1 V1 N3 C19 -25.19(14) . . . . ?
N2 V1 N3 C19 -100.41(14) . . . . ?
O2 V2 N4 C31 83.4(3) . . . . ?
O5 V2 N4 C31 -49.50(13) . . . . ?
O3 V2 N4 C31 -136.61(13) . . . . ?
N5 V2 N4 C31 136.63(14) . . . . ?
N6 V2 N4 C31 36.36(13) . . . . ?
O2 V2 N4 C25 -34.7(3) . . . . ?
O5 V2 N4 C25 -167.57(13) . . . . ?
O3 V2 N4 C25 105.32(13) . . . . ?
N5 V2 N4 C25 18.56(13) . . . . ?
N6 V2 N4 C25 -81.70(14) . . . . ?
O2 V2 N4 C24 -157.2(2) . . . . ?
O5 V2 N4 C24 69.91(13) . . . . ?
O3 V2 N4 C24 -17.20(13) . . . . ?
N5 V2 N4 C24 -103.96(14) . . . . ?
N6 V2 N4 C24 155.77(14) . . . . ?
O2 V2 N5 C26 161.51(16) . . . . ?
O5 V2 N5 C26 -27.9(3) . . . . ?
O3 V2 N5 C26 -91.98(16) . . . . ?
N6 V2 N5 C26 67.86(16) . . . . ?
N4 V2 N5 C26 -3.87(15) . . . . ?
O2 V2 N5 C30 -30.01(16) . . . . ?
O5 V2 N5 C30 140.6(2) . . . . ?
O3 V2 N5 C30 76.51(16) . . . . ?
N6 V2 N5 C30 -123.65(16) . . . . ?
N4 V2 N5 C30 164.62(17) . . . . ?
O2 V2 N6 C36 -4.23(18) . . . . ?
O5 V2 N6 C36 -106.39(18) . . . . ?
O3 V2 N6 C36 -176.83(17) . . . . ?
N5 V2 N6 C36 88.78(18) . . . . ?
N4 V2 N6 C36 162.43(19) . . . . ?
O2 V2 N6 C32 169.86(16) . . . . ?
O5 V2 N6 C32 67.70(15) . . . . ?
O3 V2 N6 C32 -2.7(3) . . . . ?
N5 V2 N6 C32 -97.13(16) . . . . ?
N4 V2 N6 C32 -23.48(15) . . . . ?
V2 O3 C1 C6 57.1(2) . . . . ?
V1 O3 C1 C6 -136.84(16) . . . . ?
V2 O3 C1 C2 -123.41(17) . . . . ?
V1 O3 C1 C2 42.6(2) . . . . ?
O3 C1 C2 C3 -179.94(18) . . . . ?
C6 C1 C2 C3 -0.5(3) . . . . ?
O3 C1 C2 C11 -3.3(3) . . . . ?
C6 C1 C2 C11 176.19(19) . . . . ?
C1 C2 C3 C4 0.3(3) . . . . ?
C11 C2 C3 C4 -176.5(2) . . . . ?
C2 C3 C4 C5 0.1(3) . . . . ?
C2 C3 C4 C7 -178.6(2) . . . . ?
C3 C4 C5 C6 -0.3(3) . . . . ?
C7 C4 C5 C6 178.4(2) . . . . ?
O3 C1 C6 C5 179.77(18) . . . . ?
C2 C1 C6 C5 0.3(3) . . . . ?
O3 C1 C6 C24 -2.7(3) . . . . ?
C2 C1 C6 C24 177.83(19) . . . . ?
C4 C5 C6 C1 0.1(3) . . . . ?
C4 C5 C6 C24 -177.4(2) . . . . ?
C5 C4 C7 C8 10.4(3) . . . . ?
C3 C4 C7 C8 -171.0(2) . . . . ?
C5 C4 C7 C9 -109.6(3) . . . . ?
C3 C4 C7 C9 69.1(3) . . . . ?
C5 C4 C7 C10 130.7(2) . . . . ?
C3 C4 C7 C10 -50.6(3) . . . . ?
C18 N1 C11 C2 -175.53(17) . . . . ?
C12 N1 C11 C2 -55.4(2) . . . . ?
V1 N1 C11 C2 70.15(17) . . . . ?
C3 C2 C11 N1 115.5(2) . . . . ?
C1 C2 C11 N1 -61.2(2) . . . . ?
C18 N1 C12 C13 -147.61(18) . . . . ?
C11 N1 C12 C13 91.1(2) . . . . ?
V1 N1 C12 C13 -30.8(2) . . . . ?
C17 N2 C13 C14 -1.0(3) . . . . ?
V1 N2 C13 C14 157.14(18) . . . . ?
C17 N2 C13 C12 177.82(19) . . . . ?
V1 N2 C13 C12 -24.0(2) . . . . ?
N1 C12 C13 N2 36.2(3) . . . . ?
N1 C12 C13 C14 -145.0(2) . . . . ?
N2 C13 C14 C15 -0.7(3) . . . . ?
C12 C13 C14 C15 -179.4(2) . . . . ?
C13 C14 C15 C16 1.6(4) . . . . ?
C14 C15 C16 C17 -0.9(4) . . . . ?
C13 N2 C17 C16 1.8(3) . . . . ?
V1 N2 C17 C16 -153.85(19) . . . . ?
C15 C16 C17 N2 -0.9(4) . . . . ?
C12 N1 C18 C19 79.0(2) . . . . ?
C11 N1 C18 C19 -159.25(17) . . . . ?
V1 N1 C18 C19 -43.40(18) . . . . ?
C23 N3 C19 C20 -1.2(3) . . . . ?
V1 N3 C19 C20 -169.38(17) . . . . ?
C23 N3 C19 C18 175.47(19) . . . . ?
V1 N3 C19 C18 7.3(2) . . . . ?
N1 C18 C19 N3 25.0(2) . . . . ?
N1 C18 C19 C20 -158.3(2) . . . . ?
N3 C19 C20 C21 2.8(3) . . . . ?
C18 C19 C20 C21 -173.7(2) . . . . ?
C19 C20 C21 C22 -1.9(4) . . . . ?
C20 C21 C22 C23 -0.5(3) . . . . ?
C19 N3 C23 C22 -1.3(3) . . . . ?
V1 N3 C23 C22 164.94(17) . . . . ?
C21 C22 C23 N3 2.1(3) . . . . ?
C31 N4 C24 C6 -179.83(17) . . . . ?
C25 N4 C24 C6 -57.7(2) . . . . ?
V2 N4 C24 C6 63.62(19) . . . . ?
C1 C6 C24 N4 -63.5(3) . . . . ?
C5 C6 C24 N4 114.0(2) . . . . ?
C31 N4 C25 C26 -145.33(19) . . . . ?
C24 N4 C25 C26 92.2(2) . . . . ?
V2 N4 C25 C26 -29.9(2) . . . . ?
C30 N5 C26 C27 0.9(3) . . . . ?
V2 N5 C26 C27 169.50(16) . . . . ?
C30 N5 C26 C25 179.08(19) . . . . ?
V2 N5 C26 C25 -12.3(2) . . . . ?
N4 C25 C26 N5 28.7(3) . . . . ?
N4 C25 C26 C27 -153.1(2) . . . . ?
N5 C26 C27 C28 -0.1(3) . . . . ?
C25 C26 C27 C28 -178.2(2) . . . . ?
C26 C27 C28 C29 -0.4(4) . . . . ?
C27 C28 C29 C30 0.1(4) . . . . ?
C26 N5 C30 C29 -1.2(3) . . . . ?
V2 N5 C30 C29 -169.86(17) . . . . ?
C28 C29 C30 N5 0.7(3) . . . . ?
C25 N4 C31 C32 72.9(2) . . . . ?
C24 N4 C31 C32 -164.17(18) . . . . ?
V2 N4 C31 C32 -44.64(19) . . . . ?
C36 N6 C32 C33 0.7(3) . . . . ?
V2 N6 C32 C33 -173.65(17) . . . . ?
C36 N6 C32 C31 179.5(2) . . . . ?
V2 N6 C32 C31 5.1(2) . . . . ?
N4 C31 C32 N6 28.5(3) . . . . ?
N4 C31 C32 C33 -152.8(2) . . . . ?
N6 C32 C33 C34 -0.3(3) . . . . ?
C31 C32 C33 C34 -178.9(2) . . . . ?
C32 C33 C34 C35 -0.7(4) . . . . ?
C33 C34 C35 C36 1.1(4) . . . . ?
C32 N6 C36 C35 -0.3(3) . . . . ?
V2 N6 C36 C35 173.79(18) . . . . ?
C34 C35 C36 N6 -0.7(4) . . . . ?
P1 O6 C37 C38 74.6(3) . . . . ?
P1 O6 C37 C42 -108.6(2) . . . . ?
C42 C37 C38 C39 1.9(4) . . . . ?
O6 C37 C38 C39 178.5(2) . . . . ?
C37 C38 C39 C40 -1.4(5) . . . . ?
C38 C39 C40 C41 0.6(5) . . . . ?
C39 C40 C41 C42 -0.1(6) . . . . ?
C38 C37 C42 C41 -1.5(4) . . . . ?
O6 C37 C42 C41 -178.2(3) . . . . ?
C40 C41 C42 C37 0.6(5) . . . . ?
P1 O7 C43 C48 17.4(3) . . . . ?
P1 O7 C43 C44 -164.21(17) . . . . ?
C48 C43 C44 C45 -0.1(3) . . . . ?
O7 C43 C44 C45 -178.4(2) . . . . ?
C43 C44 C45 C46 -0.4(4) . . . . ?
C44 C45 C46 C47 0.3(4) . . . . ?
C45 C46 C47 C48 0.2(4) . . . . ?
C44 C43 C48 C47 0.6(3) . . . . ?
O7 C43 C48 C47 178.79(19) . . . . ?
C46 C47 C48 C43 -0.6(3) . . . . ?

loop_
_platon_squeeze_void_nr
_platon_squeeze_void_average_x
_platon_squeeze_void_average_y
_platon_squeeze_void_average_z
_platon_squeeze_void_volume
_platon_squeeze_void_count_electrons
1 0.000 0.000 -0.010 1172.9 505.6
2 0.333 0.667 0.169 1166.8 505.3
3 0.667 0.333 0.836 1166.8 505.3
